data_2001830
loop_
_publ_author_name
'Chiaroni, A.'
'Riche, C.'
'El Hadrami, E. M.'
'Lavergne, J.-P.'
'Viallefont, P.'

_publ_contact_author
;
      Dr Claude Riche
      Institut de Chimie des Substances Naturelles
      C.N.R.S.
      91198 Gif-sur-Yvette CEDEX
      France
;
_publ_section_title
;Structure du
 (2<i>S</i>,6'<i>R</i>)-2-amino-2-(1,2:3,4-di-<i>O</i>-isopropylid\`ene-\a-<small>D</small>-galactopyranos-6-yl)ac\'etate
 de m\'ethyle
;
_journal_issue 4
_journal_name_full 'Acta Crystallographica Section C'
_journal_page_first 828
_journal_page_last 830
_journal_paper_doi 10.1107/S0108270192011399
_journal_volume 49
_journal_year 1993
_chemical_formula_sum 'C15 H25 N O8'
_chemical_formula_weight 347.36
_chemical_melting_point 132(2)
_chemical_name_systematic
;
 (2S,3R)-2-amino-3-hydroxyl-3-(1,2:3,4-di-o-isopropylid\`ene-
\a-D-galactopyranos-5-yl) propanoate de m\'ethyle
;
_space_group_IT_number 4
_symmetry_cell_setting monoclinic
_symmetry_space_group_name_Hall 'P 2yb'
_symmetry_space_group_name_H-M 'P 1 21 1'
_atom_type_scat_source 'IntTabIV Tome 2.2B'
_cell_angle_alpha 90.00
_cell_angle_beta 90.19(2)
_cell_angle_gamma 90.00
_cell_formula_units_Z 4
_cell_length_a 5.648(2)
_cell_length_b 26.369(8)
_cell_length_c 11.868(4)
_cell_measurement_reflns_used 25
_cell_measurement_temperature 293
_cell_measurement_theta_max 21.24
_cell_measurement_theta_min 10.05
_cell_volume 1767.5(10)
_computing_data_collection 'Nonius CAD-4       software'
_computing_data_reduction 'NONIUS (Riche, 1989) '
_computing_molecular_graphics 'R3M  (Riche, 1983) et ORTEP (Johnson, 1965)'
_computing_publication_material 'ACTACIF (Riche, 1992)'
_computing_structure_refinement 'SHELX76   (Sheldrick, 1976)'
_computing_structure_solution 'SHELXS86  (Sheldrick, 1985)'
_diffrn_ambient_temperature 293
_diffrn_measurement_device 'Nonius CAD4 diffractometer'
_diffrn_measurement_method \q/2\q
_diffrn_radiation_monochromator graphite
_diffrn_radiation_source 'X-ray tube'
_diffrn_radiation_type 'Cu K\a'
_diffrn_radiation_wavelength 1.5418
_diffrn_reflns_av_R_equivalents .021
_diffrn_reflns_limit_h_max 6
_diffrn_reflns_limit_h_min -6
_diffrn_reflns_limit_k_max 29
_diffrn_reflns_limit_k_min 0
_diffrn_reflns_limit_l_max 13
_diffrn_reflns_limit_l_min 0
_diffrn_reflns_number 2827
_diffrn_reflns_theta_max 59.90
_diffrn_reflns_theta_min 3.35
_diffrn_standards_decay_% 0
_diffrn_standards_interval_time 60
_diffrn_standards_number 3
_exptl_absorpt_coefficient_mu 0.86
_exptl_absorpt_correction_type none
_exptl_crystal_colour colourless
_exptl_crystal_density_diffrn 1.31
_exptl_crystal_description prisme
_exptl_crystal_F_000 744.00
_exptl_crystal_size_max .30
_exptl_crystal_size_mid .20
_exptl_crystal_size_min .05
_refine_diff_density_max .17
_refine_diff_density_min -.16
_refine_ls_goodness_of_fit_obs .98
_refine_ls_hydrogen_treatment noref
_refine_ls_matrix_type userblock
_refine_ls_number_parameters 226
_refine_ls_number_reflns 2028
_refine_ls_R_factor_obs .038
_refine_ls_shift/esd_max .09
_refine_ls_structure_factor_coef F
_refine_ls_weighting_details 'w = 1/[\s^2^(F)+0.0016F^2^]'
_refine_ls_weighting_scheme calc
_refine_ls_wR_factor_obs .051
_reflns_number_observed 2028
_reflns_number_total 2689
_reflns_observed_criterion refl_observed_if_I_>_3.0_sigma(I)
_cod_data_source_file pa1031.cif
_cod_data_source_block a
_cod_depositor_comments
;

  Adding _atom_site_type_symbol tag to prevent confusion between Ho and H
  atoms.

  Andrius Merkys
  2013-10-21

The following automatic conversions were performed:

'_refine_ls_weighting_scheme' value 'calc w =
1/[\s^2^(F)+0.0016F^2^]' was changed to 'calc'. New tag
'_refine_ls_weighting_details' was created. The value of the new tag
was set to 'w = 1/[\s^2^(F)+0.0016F^2^]'.

Automatic conversion script
Id: cif_fix_values 3143 2015-03-26 13:38:13Z robertas 
;
_cod_original_sg_symbol_H-M 'P 21'
_cod_original_formula_sum 'C15 H25 N1 O8 '
_cod_database_code 2001830

loop_
_symmetry_equiv_pos_as_xyz
+x,+y,+z
-x,1/2+y,-z

loop_
_atom_site_aniso_label
_atom_site_aniso_U_11
_atom_site_aniso_U_22
_atom_site_aniso_U_33
_atom_site_aniso_U_12
_atom_site_aniso_U_13
_atom_site_aniso_U_23
C1'_A 0.038(2) 0.050(3) 0.049(3) 0.010(2) -0.002(2) -0.008(2)
C2'_A 0.062(3) 0.033(2) 0.047(3) 0.008(2) -0.008(2) 0.002(2)
C3'_A 0.059(3) 0.033(3) 0.054(3) -0.003(2) -0.002(2) 0.012(2)
C4'_A 0.040(2) 0.035(2) 0.043(2) 0.002(2) 0.009(2) 0.007(2)
C5'_A 0.025(2) 0.042(2) 0.039(2) 0.004(2) 0.003(2) 0.001(2)
C3_A 0.041(2) 0.034(2) 0.031(2) 0.005(2) -0.001(2) 0.001(2)
C2_A 0.048(3) 0.040(2) 0.031(2) -0.007(2) 0.004(2) -0.003(2)
C1_A 0.055(3) 0.049(3) 0.037(2) -0.003(2) 0.004(2) 0.007(2)
C9_A 0.046(3) 0.055(3) 0.049(3) -0.006(2) -0.004(2) 0.003(2)
C10_A 0.072(4) 0.090(5) 0.073(4) 0.009(3) -0.011(3) 0.017(4)
C11_A 0.097(5) 0.068(4) 0.065(3) -0.012(3) -0.008(3) -0.018(3)
C12_A 0.052(3) 0.043(3) 0.050(3) 0.003(2) 0.007(2) 0.005(2)
C13_A 0.077(4) 0.079(4) 0.066(4) 0.008(3) 0.004(3) 0.034(3)
C14_A 0.056(4) 0.126(6) 0.108(5) -0.010(4) -0.001(4) -0.021(5)
C15_A 0.072(4) 0.121(6) 0.084(4) -0.002(4) -0.029(4) 0.046(4)
O1_A 0.049(2) 0.060(2) 0.039(2) -0.013(2) 0.0030(10) -0.002(2)
O2_A 0.048(2) 0.056(2) 0.051(2) -0.013(2) -0.003(2) 0.006(2)
O3_A 0.098(3) 0.049(2) 0.050(2) 0.026(2) -0.007(2) 0.002(2)
O4_A 0.085(2) 0.045(2) 0.037(2) 0.007(2) 0.015(2) 0.0030(10)
O5_A 0.032(2) 0.045(2) 0.045(2) 0.0010(10) -0.0010(10) -0.0140(10)
O6_A 0.052(2) 0.043(2) 0.040(2) 0.0130(10) 0.0100(10) 0.0020(10)
O8_A 0.130(4) 0.046(2) 0.069(3) 0.012(2) -0.008(3) 0.011(2)
O9_A 0.058(2) 0.068(2) 0.055(2) 0.000(2) -0.018(2) 0.014(2)
N7_A 0.065(3) 0.050(2) 0.047(2) -0.013(2) -0.009(2) -0.004(2)
C1'_B 0.044(2) 0.044(3) 0.044(3) 0.005(2) 0.000(2) 0.012(2)
C2'_B 0.059(3) 0.041(3) 0.050(3) 0.001(2) 0.007(2) 0.000(2)
C3'_B 0.057(3) 0.039(3) 0.047(3) -0.004(2) 0.004(2) -0.004(2)
C4'_B 0.039(2) 0.038(3) 0.045(2) 0.003(2) -0.001(2) -0.009(2)
C5'_B 0.032(2) 0.033(2) 0.040(2) 0.005(2) 0.000(2) 0.001(2)
C3_B 0.037(2) 0.035(2) 0.032(2) 0.000(2) -0.001(2) -0.001(2)
C2_B 0.041(2) 0.040(2) 0.033(2) -0.005(2) -0.003(2) 0.001(2)
C1_B 0.056(3) 0.053(3) 0.033(2) -0.006(2) -0.010(2) -0.008(2)
C9_B 0.060(3) 0.059(3) 0.044(3) -0.014(3) 0.006(2) 0.006(2)
C10_B 0.083(4) 0.100(5) 0.071(4) 0.001(4) 0.016(3) -0.025(4)
C11_B 0.123(6) 0.082(5) 0.058(4) -0.015(4) 0.006(4) 0.020(3)
C12_B 0.052(3) 0.041(3) 0.044(3) 0.001(2) 0.003(2) 0.003(2)
C13_B 0.068(3) 0.062(3) 0.061(3) 0.003(3) 0.000(3) -0.023(3)
C14_B 0.056(4) 0.100(5) 0.116(6) -0.010(4) -0.003(4) 0.022(4)
C15_B 0.060(4) 0.129(6) 0.066(4) 0.006(4) 0.016(3) -0.032(4)
O1_B 0.058(2) 0.075(2) 0.039(2) -0.013(2) -0.002(2) 0.004(2)
O2_B 0.054(2) 0.062(2) 0.046(2) -0.011(2) 0.009(2) -0.003(2)
O3_B 0.111(3) 0.044(2) 0.049(2) 0.028(2) 0.019(2) 0.007(2)
O4_B 0.089(3) 0.037(2) 0.036(2) 0.012(2) -0.006(2) -0.0040(10)
O5_B 0.033(2) 0.047(2) 0.045(2) 0.0000(10) -0.0030(10) 0.0090(10)
O6_B 0.051(2) 0.045(2) 0.037(2) 0.0110(10) -0.0100(10) -0.0040(10)
O8_B 0.112(3) 0.046(2) 0.066(2) 0.011(2) 0.004(2) -0.010(2)
O9_B 0.062(2) 0.063(2) 0.050(2) -0.002(2) 0.017(2) -0.015(2)
N7_B 0.052(2) 0.052(2) 0.049(2) -0.014(2) 0.001(2) 0.002(2)

loop_
_atom_site_label
_atom_site_fract_x
_atom_site_fract_y
_atom_site_fract_z
_atom_site_U_iso_or_equiv
_atom_site_thermal_displace_type
_atom_site_calc_flag
_atom_site_calc_attached_atom
_atom_site_type_symbol
C1'_A 1.2100(8) 0.5578(2) 0.7932(4) 0.045(5) Uani ? ? C
C2'_A 1.0165(9) 0.5201(2) 0.8249(4) 0.047(5) Uani ? ? C
C3'_A 0.9168(9) 0.5268(2) 0.9412(4) 0.049(5) Uani ? ? C
C4'_A 0.8700(7) 0.5821(2) 0.9753(4) 0.039(4) Uani ? ? C
C5'_A 1.0043(7) 0.6195(2) 0.9018(3) 0.035(4) Uani ? ? C
C3_A 1.0591(8) 0.6693(2) 0.9630(3) 0.035(4) Uani ? ? C
C2_A 1.2029(8) 0.7076(2) 0.8915(3) 0.040(4) Uani ? ? C
C1_A 1.0372(9) 0.7409(2) 0.8242(4) 0.047(5) Uani ? ? C
C9_A 0.9368(9) 0.5496(2) 0.6469(4) 0.050(5) Uani ? ? C
C10_A 0.7671(12) 0.5868(3) 0.5952(5) 0.078(7) Uani ? ? C
C11_A 1.0058(13) 0.5081(2) 0.5660(5) 0.077(7) Uani ? ? C
C12_A 1.0714(9) 0.5395(2) 1.1193(4) 0.048(5) Uani ? ? C
C13_A 0.9338(12) 0.5102(2) 1.2069(5) 0.074(7) Uani ? ? C
C14_A 1.3132(12) 0.5534(3) 1.1605(7) 0.097(9) Uani ? ? C
C15_A 0.7402(12) 0.7427(3) 0.6862(6) 0.093(8) Uani ? ? C
O1_A 1.1433(5) 0.57540(10) 0.6850(2) 0.049(3) Uani ? ? O
O2_A 0.8299(6) 0.52980(10) 0.7460(3) 0.052(3) Uani ? ? O
O3_A 1.0946(8) 0.51070(10) 1.0186(3) 0.066(4) Uani ? ? O
O4_A 0.9399(7) 0.58380(10) 1.0896(3) 0.055(4) Uani ? ? O
O5_A 1.2287(5) 0.59880(10) 0.8688(2) 0.041(3) Uani ? ? O
O6_A 0.8455(6) 0.69190(10) 0.9981(3) 0.045(3) Uani ? ? O
O8_A 1.0240(9) 0.7860(2) 0.8340(3) 0.082(5) Uani ? ? O
O9_A 0.9104(6) 0.71480(10) 0.7499(3) 0.061(4) Uani ? ? O
N7_A 1.3517(8) 0.7391(2) 0.9655(3) 0.054(5) Uani ? ? N
C1'_B 0.3049(8) 0.3665(2) 0.6045(4) 0.044(4) Uani ? ? C
C2'_B 0.5093(9) 0.4024(2) 0.6372(4) 0.050(5) Uani ? ? C
C3'_B 0.6067(9) 0.3937(2) 0.7543(4) 0.048(5) Uani ? ? C
C4'_B 0.6368(8) 0.3385(2) 0.7853(4) 0.041(4) Uani ? ? C
C5'_B 0.5011(7) 0.3022(2) 0.7100(3) 0.035(4) Uani ? ? C
C3_B 0.4400(7) 0.2524(2) 0.7676(3) 0.034(4) Uani ? ? C
C2_B 0.2955(8) 0.2149(2) 0.6963(3) 0.038(4) Uani ? ? C
C1_B 0.4565(9) 0.1814(2) 0.6286(4) 0.048(5) Uani ? ? C
C9_B 0.5733(9) 0.3758(2) 0.4580(4) 0.055(5) Uani ? ? C
C10_B 0.7325(12) 0.3383(3) 0.3991(6) 0.085(8) Uani ? ? C
C11_B 0.5086(14) 0.4203(3) 0.3852(5) 0.087(8) Uani ? ? C
C12_B 0.4337(8) 0.3813(2) 0.9291(4) 0.046(5) Uani ? ? C
C13_B 0.5601(10) 0.4064(2) 1.0257(5) 0.064(6) Uani ? ? C
C14_B 0.1800(10) 0.3701(3) 0.9574(6) 0.091(9) Uani ? ? C
C15_B 0.7608(11) 0.1801(3) 0.4921(5) 0.085(8) Uani ? ? C
O1_B 0.3636(6) 0.3505(2) 0.4939(3) 0.057(4) Uani ? ? O
O2_B 0.6893(6) 0.39170(10) 0.5586(3) 0.054(3) Uani ? ? O
O3_B 0.4349(8) 0.41230(10) 0.8314(3) 0.068(4) Uani ? ? O
O4_B 0.5598(6) 0.33650(10) 0.9005(3) 0.054(4) Uani ? ? O
O5_B 0.2796(5) 0.32420(10) 0.6755(3) 0.042(3) Uani ? ? O
O6_B 0.6529(5) 0.22910(10) 0.8045(2) 0.045(3) Uani ? ? O
O8_B 0.4706(8) 0.1365(2) 0.6373(3) 0.075(5) Uani ? ? O
O9_B 0.5854(6) 0.20830(10) 0.5548(3) 0.058(4) Uani ? ? O
N7_B 0.1476(8) 0.1832(2) 0.7695(3) 0.051(4) Uani ? ? N
HO6_A 0.831(8) 0.696(2) 1.080(2) 0.050 Uiso ? ? H
HN7a_A 1.296(9) 0.7750(10) 0.955(4) 0.060 Uiso ? ? H
HN7b_A 1.511(5) 0.722(2) 0.959(4) 0.060 Uiso ? ? H
H1'_A 1.36906 0.54118 0.79524 0.050 Uiso calc C1'_A H
H2'_A 1.08467 0.48504 0.82342 0.052 Uiso calc C2'_A H
H3'_A 0.76392 0.50771 0.94212 0.054 Uiso calc C3'_A H
H4'_A 0.70108 0.59229 0.96471 0.043 Uiso calc C4'_A H
H5'_A 0.89916 0.62612 0.83544 0.039 Uiso calc C5'_A H
H3_A 1.16142 0.66046 1.02910 0.039 Uiso calc C3_A H
H2_A 1.30625 0.68826 0.83821 0.044 Uiso calc C2_A H
H10a_A 0.60987 0.57002 0.58374 0.086 Uiso calc C10_A H
H10b_A 0.74829 0.61651 0.64653 0.086 Uiso calc C10_A H
H10c_A 0.82985 0.59841 0.52095 0.086 Uiso calc C10_A H
H11a_A 1.11855 0.48436 0.60421 0.085 Uiso calc C11_A H
H11b_A 0.86115 0.48905 0.54207 0.085 Uiso calc C11_A H
H11c_A 1.08351 0.52335 0.49860 0.085 Uiso calc C11_A H
H13a_A 1.02122 0.47828 1.22605 0.081 Uiso calc C13_A H
H13b_A 0.91553 0.53130 1.27609 0.081 Uiso calc C13_A H
H13c_A 0.77411 0.50137 1.17600 0.081 Uiso calc C13_A H
H14a_A 1.39847 0.57278 1.10058 0.106 Uiso calc C14_A H
H14b_A 1.29955 0.57497 1.22960 0.106 Uiso calc C14_A H
H14c_A 1.40392 0.52193 1.17904 0.106 Uiso calc C14_A H
H15a_A 0.65544 0.71926 0.63344 0.102 Uiso calc C15_A H
H15b_A 0.62322 0.75859 0.73853 0.102 Uiso calc C15_A H
H15c_A 0.82208 0.76971 0.64210 0.102 Uiso calc C15_A H
HO6_B 0.667(8) 0.240(2) 0.884(2) 0.050 Uiso ? ? H
HN7a_B 0.164(9) 0.1460(10) 0.763(4) 0.056 Uiso ? ? H
HN7b_B -0.019(4) 0.195(2) 0.757(4) 0.056 Uiso ? ? H
H1'_B 0.14960 0.38444 0.61090 0.048 Uiso calc C1'_B H
H2'_B 0.45191 0.43819 0.63659 0.055 Uiso calc C2'_B H
H3'_B 0.76491 0.41072 0.75705 0.053 Uiso calc C3'_B H
H4'_B 0.80394 0.32695 0.77508 0.045 Uiso calc C4'_B H
H5'_B 0.60864 0.29537 0.64483 0.039 Uiso calc C5'_B H
H3_B 0.33408 0.26139 0.83197 0.038 Uiso calc C3_B H
H2_B 0.19254 0.23467 0.64364 0.042 Uiso calc C2_B H
H10a_B 0.89140 0.35389 0.38619 0.092 Uiso calc C10_B H
H10b_B 0.75179 0.30720 0.44719 0.092 Uiso calc C10_B H
H10c_B 0.66095 0.32835 0.32519 0.092 Uiso calc C10_B H
H11a_B 0.40333 0.44388 0.42834 0.096 Uiso calc C11_B H
H11b_B 0.65563 0.43883 0.36253 0.096 Uiso calc C11_B H
H11c_B 0.42349 0.40827 0.31624 0.096 Uiso calc C11_B H
H13a_B 0.47440 0.43812 1.04728 0.069 Uiso calc C13_B H
H13b_B 0.56458 0.38277 1.09171 0.069 Uiso calc C13_B H
H13c_B 0.72547 0.41499 1.00286 0.069 Uiso calc C13_B H
H14a_B 0.10144 0.35353 0.89141 0.100 Uiso calc C14_B H
H14b_B 0.17380 0.34698 1.02392 0.100 Uiso calc C14_B H
H14c_B 0.09646 0.40253 0.97545 0.100 Uiso calc C14_B H
H15a_B 0.84603 0.20361 0.43989 0.093 Uiso calc C15_B H
H15b_B 0.87675 0.16441 0.54542 0.093 Uiso calc C15_B H
H15c_B 0.68093 0.15290 0.44720 0.093 Uiso calc C15_B H

loop_
_geom_angle_atom_site_label_1
_geom_angle_atom_site_label_2
_geom_angle_atom_site_label_3
_geom_angle_site_symmetry_1
_geom_angle_site_symmetry_2
_geom_angle_site_symmetry_3
_geom_angle
_geom_angle_publ_flag
C2'_A C1'_A O1_A . . . 104.4(4) yes
C2'_A C1'_A O5_A . . . 113.3(4) yes
C2'_A C1'_A H1'_A . . . 110.6 ?
O1_A C1'_A O5_A . . . 110.3(3) yes
O1_A C1'_A H1'_A . . . 113.7 ?
O5_A C1'_A H1'_A . . . 104.8 ?
C1'_A C2'_A C3'_A . . . 114.9(4) yes
C1'_A C2'_A O2_A . . . 104.3(4) yes
C1'_A C2'_A H2'_A . . . 108.8 ?
C3'_A C2'_A O2_A . . . 107.6(4) yes
C3'_A C2'_A H2'_A . . . 105.7 ?
O2_A C2'_A H2'_A . . . 115.9 ?
C2'_A C3'_A C4'_A . . . 114.8(4) yes
C2'_A C3'_A O3_A . . . 107.0(4) yes
C2'_A C3'_A H3'_A . . . 106.1 ?
C4'_A C3'_A O3_A . . . 103.6(4) yes
C4'_A C3'_A H3'_A . . . 109.0 ?
O3_A C3'_A H3'_A . . . 116.7 ?
C3'_A C4'_A C5'_A . . . 112.2(4) yes
C3'_A C4'_A O4_A . . . 103.6(3) yes
C3'_A C4'_A H4'_A . . . 112.8 ?
C5'_A C4'_A O4_A . . . 113.1(3) yes
C5'_A C4'_A H4'_A . . . 103.4 ?
O4_A C4'_A H4'_A . . . 112.1 ?
C4'_A C5'_A C3_A . . . 112.6(3) yes
C4'_A C5'_A O5_A . . . 110.6(3) yes
C4'_A C5'_A H5'_A . . . 105.5 ?
C3_A C5'_A O5_A . . . 106.2(3) yes
C3_A C5'_A H5'_A . . . 110.1 ?
O5_A C5'_A H5'_A . . . 111.9 ?
C5'_A C3_A C2_A . . . 113.8(3) yes
C5'_A C3_A O6_A . . . 109.3(3) yes
C5'_A C3_A H3_A . . . 106.7 ?
C2_A C3_A O6_A . . . 109.7(3) yes
C2_A C3_A H3_A . . . 106.2 ?
O6_A C3_A H3_A . . . 111.1 ?
C3_A C2_A C1_A . . . 110.1(4) yes
C3_A C2_A N7_A . . . 109.9(4) yes
C3_A C2_A H2_A . . . 108.8 ?
C1_A C2_A N7_A . . . 109.9(4) yes
C1_A C2_A H2_A . . . 108.9 ?
N7_A C2_A H2_A . . . 109.4 ?
C2_A C1_A O8_A . . . 124.4(5) yes
C2_A C1_A O9_A . . . 112.5(4) yes
O8_A C1_A O9_A . . . 123.1(5) yes
C10_A C9_A C11_A . . . 112.3(5) yes
C10_A C9_A O1_A . . . 109.9(4) yes
C10_A C9_A O2_A . . . 107.8(4) yes
C11_A C9_A O1_A . . . 109.6(4) yes
C11_A C9_A O2_A . . . 111.8(4) yes
O1_A C9_A O2_A . . . 105.2(4) yes
C9_A C10_A H10a_A . . . 109.4 ?
C9_A C10_A H10b_A . . . 109.4 ?
C9_A C10_A H10c_A . . . 109.5 ?
H10a_A C10_A H10b_A . . . 109.4 ?
H10a_A C10_A H10c_A . . . 109.4 ?
H10b_A C10_A H10c_A . . . 109.6 ?
C9_A C11_A H11a_A . . . 109.4 ?
C9_A C11_A H11b_A . . . 109.5 ?
C9_A C11_A H11c_A . . . 109.5 ?
H11a_A C11_A H11b_A . . . 109.4 ?
H11a_A C11_A H11c_A . . . 109.5 ?
H11b_A C11_A H11c_A . . . 109.6 ?
C13_A C12_A C14_A . . . 111.8(5) yes
C13_A C12_A O3_A . . . 110.6(4) yes
C13_A C12_A O4_A . . . 108.7(4) yes
C14_A C12_A O3_A . . . 108.6(5) yes
C14_A C12_A O4_A . . . 110.8(4) yes
O3_A C12_A O4_A . . . 106.2(4) yes
C12_A C13_A H13a_A . . . 109.4 ?
C12_A C13_A H13b_A . . . 109.5 ?
C12_A C13_A H13c_A . . . 109.3 ?
H13a_A C13_A H13b_A . . . 109.6 ?
H13a_A C13_A H13c_A . . . 109.4 ?
H13b_A C13_A H13c_A . . . 109.6 ?
C12_A C14_A H14a_A . . . 109.5 ?
C12_A C14_A H14b_A . . . 109.5 ?
C12_A C14_A H14c_A . . . 109.6 ?
H14a_A C14_A H14b_A . . . 109.4 ?
H14a_A C14_A H14c_A . . . 109.4 ?
H14b_A C14_A H14c_A . . . 109.4 ?
O9_A C15_A H15a_A . . . 109.4 ?
O9_A C15_A H15b_A . . . 109.5 ?
O9_A C15_A H15c_A . . . 109.5 ?
H15a_A C15_A H15b_A . . . 109.4 ?
H15a_A C15_A H15c_A . . . 109.5 ?
H15b_A C15_A H15c_A . . . 109.6 ?
C1'_A O1_A C9_A . . . 110.4(3) yes
C2'_A O2_A C9_A . . . 107.1(3) yes
C3'_A O3_A C12_A . . . 108.4(4) yes
C4'_A O4_A C12_A . . . 110.8(3) yes
C1'_A O5_A C5'_A . . . 113.7(3) yes
C3_A O6_A HO6_A . . . 114.(2) ?
C1_A O9_A C15_A . . . 116.5(4) yes
C2_A N7_A HN7a_A . . . 106.(3) ?
C2_A N7_A HN7b_A . . . 102.(2) ?
HN7a_A N7_A HN7b_A . . . 134.(4) ?
C2'_B C1'_B O1_B . . . 103.7(4) yes
C2'_B C1'_B O5_B . . . 114.4(4) yes
C2'_B C1'_B H1'_B . . . 110.3 ?
O1_B C1'_B O5_B . . . 110.1(4) yes
O1_B C1'_B H1'_B . . . 114.7 ?
O5_B C1'_B H1'_B . . . 103.9 ?
C1'_B C2'_B C3'_B . . . 114.1(4) yes
C1'_B C2'_B O2_B . . . 104.6(4) yes
C1'_B C2'_B H2'_B . . . 109.6 ?
C3'_B C2'_B O2_B . . . 108.5(4) yes
C3'_B C2'_B H2'_B . . . 105.4 ?
O2_B C2'_B H2'_B . . . 114.8 ?
C2'_B C3'_B C4'_B . . . 114.2(4) yes
C2'_B C3'_B O3_B . . . 107.0(4) yes
C2'_B C3'_B H3'_B . . . 106.6 ?
C4'_B C3'_B O3_B . . . 104.6(4) yes
C4'_B C3'_B H3'_B . . . 108.9 ?
O3_B C3'_B H3'_B . . . 115.8 ?
C3'_B C4'_B C5'_B . . . 114.1(4) yes
C3'_B C4'_B O4_B . . . 103.5(4) yes
C3'_B C4'_B H4'_B . . . 111.6 ?
C5'_B C4'_B O4_B . . . 112.5(3) yes
C5'_B C4'_B H4'_B . . . 102.2 ?
O4_B C4'_B H4'_B . . . 113.2 ?
C4'_B C5'_B C3_B . . . 113.3(3) yes
C4'_B C5'_B O5_B . . . 110.5(3) yes
C4'_B C5'_B H5'_B . . . 105.2 ?
C3_B C5'_B O5_B . . . 106.2(3) yes
C3_B C5'_B H5'_B . . . 109.4 ?
O5_B C5'_B H5'_B . . . 112.5 ?
C5'_B C3_B C2_B . . . 115.4(3) yes
C5'_B C3_B O6_B . . . 108.7(3) yes
C5'_B C3_B H3_B . . . 106.1 ?
C2_B C3_B O6_B . . . 109.8(3) yes
C2_B C3_B H3_B . . . 104.8 ?
O6_B C3_B H3_B . . . 112.1 ?
C3_B C2_B C1_B . . . 110.6(4) yes
C3_B C2_B N7_B . . . 110.1(3) yes
C3_B C2_B H2_B . . . 108.3 ?
C1_B C2_B N7_B . . . 109.2(4) yes
C1_B C2_B H2_B . . . 108.9 ?
N7_B C2_B H2_B . . . 109.7 ?
C2_B C1_B O8_B . . . 125.3(4) yes
C2_B C1_B O9_B . . . 111.6(4) yes
O8_B C1_B O9_B . . . 123.1(5) yes
C10_B C9_B C11_B . . . 113.0(5) yes
C10_B C9_B O1_B . . . 109.2(4) yes
C10_B C9_B O2_B . . . 107.9(4) yes
C11_B C9_B O1_B . . . 109.6(4) yes
C11_B C9_B O2_B . . . 111.2(4) yes
O1_B C9_B O2_B . . . 105.5(4) yes
C9_B C10_B H10a_B . . . 109.7 ?
C9_B C10_B H10b_B . . . 109.6 ?
C9_B C10_B H10c_B . . . 109.8 ?
H10a_B C10_B H10b_B . . . 109.1 ?
H10a_B C10_B H10c_B . . . 109.5 ?
H10b_B C10_B H10c_B . . . 109.2 ?
C9_B C11_B H11a_B . . . 109.6 ?
C9_B C11_B H11b_B . . . 109.6 ?
C9_B C11_B H11c_B . . . 109.7 ?
H11a_B C11_B H11b_B . . . 109.3 ?
H11a_B C11_B H11c_B . . . 109.3 ?
H11b_B C11_B H11c_B . . . 109.4 ?
C13_B C12_B C14_B . . . 111.5(5) yes
C13_B C12_B O3_B . . . 111.5(4) yes
C13_B C12_B O4_B . . . 108.1(4) yes
C14_B C12_B O3_B . . . 107.7(4) yes
C14_B C12_B O4_B . . . 111.7(4) yes
O3_B C12_B O4_B . . . 106.3(4) yes
C12_B C13_B H13a_B . . . 109.5 ?
C12_B C13_B H13b_B . . . 109.5 ?
C12_B C13_B H13c_B . . . 109.6 ?
H13a_B C13_B H13b_B . . . 109.4 ?
H13a_B C13_B H13c_B . . . 109.5 ?
H13b_B C13_B H13c_B . . . 109.4 ?
C12_B C14_B H14a_B . . . 109.3 ?
C12_B C14_B H14b_B . . . 109.5 ?
C12_B C14_B H14c_B . . . 109.3 ?
H14a_B C14_B H14b_B . . . 109.6 ?
H14a_B C14_B H14c_B . . . 109.5 ?
H14b_B C14_B H14c_B . . . 109.6 ?
O9_B C15_B H15a_B . . . 109.4 ?
O9_B C15_B H15b_B . . . 109.6 ?
O9_B C15_B H15c_B . . . 109.5 ?
H15a_B C15_B H15b_B . . . 109.4 ?
H15a_B C15_B H15c_B . . . 109.4 ?
H15b_B C15_B H15c_B . . . 109.5 ?
C1'_B O1_B C9_B . . . 109.6(4) yes
C2'_B O2_B C9_B . . . 106.4(4) yes
C3'_B O3_B C12_B . . . 109.4(4) yes
C4'_B O4_B C12_B . . . 110.5(3) yes
C1'_B O5_B C5'_B . . . 113.7(3) yes
C3_B O6_B HO6_B . . . 104.(2) ?
C1_B O9_B C15_B . . . 116.0(4) yes
C2_B N7_B HN7a_B . . . 117.(2) ?
C2_B N7_B HN7b_B . . . 106.(2) ?
HN7a_B N7_B HN7b_B . . . 112.(3) ?

loop_
_geom_bond_atom_site_label_1
_geom_bond_atom_site_label_2
_geom_bond_site_symmetry_1
_geom_bond_site_symmetry_2
_geom_bond_distance
_geom_bond_publ_flag
C1'_A C2'_A . . 1.526(7) yes
C1'_A O1_A . . 1.414(5) yes
C1'_A O5_A . . 1.408(5) yes
C2'_A C3'_A . . 1.502(7) yes
C2'_A O2_A . . 1.432(6) yes
C3'_A C4'_A . . 1.537(6) yes
C3'_A O3_A . . 1.424(6) yes
C4'_A C5'_A . . 1.521(6) yes
C4'_A O4_A . . 1.413(5) yes
C5'_A C3_A . . 1.531(6) yes
C5'_A O5_A . . 1.436(5) yes
C3_A C2_A . . 1.550(6) yes
C3_A O6_A . . 1.410(5) yes
C2_A C1_A . . 1.509(7) yes
C2_A N7_A . . 1.470(6) yes
C1_A O8_A . . 1.199(7) yes
C1_A O9_A . . 1.327(6) yes
C9_A C10_A . . 1.500(8) yes
C9_A C11_A . . 1.508(8) yes
C9_A O1_A . . 1.422(6) yes
C9_A O2_A . . 1.423(6) yes
C12_A C13_A . . 1.514(8) yes
C12_A C14_A . . 1.495(8) yes
C12_A O3_A . . 1.422(6) yes
C12_A O4_A . . 1.427(6) yes
C15_A O9_A . . 1.425(8) yes
C1'_B C2'_B . . 1.541(7) yes
C1'_B O1_B . . 1.419(6) yes
C1'_B O5_B . . 1.404(5) yes
C2'_B C3'_B . . 1.510(7) yes
C2'_B O2_B . . 1.410(6) yes
C3'_B C4'_B . . 1.512(7) yes
C3'_B O3_B . . 1.424(6) yes
C4'_B C5'_B . . 1.517(6) yes
C4'_B O4_B . . 1.436(5) yes
C5'_B C3_B . . 1.519(6) yes
C5'_B O5_B . . 1.438(5) yes
C3_B C2_B . . 1.536(6) yes
C3_B O6_B . . 1.419(5) yes
C2_B C1_B . . 1.503(6) yes
C2_B N7_B . . 1.467(6) yes
C1_B O8_B . . 1.189(7) yes
C1_B O9_B . . 1.343(6) yes
C9_B C10_B . . 1.510(9) yes
C9_B C11_B . . 1.503(8) yes
C9_B O1_B . . 1.425(6) yes
C9_B O2_B . . 1.422(6) yes
C12_B C13_B . . 1.503(7) yes
C12_B C14_B . . 1.502(8) yes
C12_B O3_B . . 1.419(6) yes
C12_B O4_B . . 1.422(6) yes
C15_B O9_B . . 1.446(7) yes
C1'_A H1'_A . . 1.000 ?
C2'_A H2'_A . . 1.001 ?
C3'_A H3'_A . . 1.000 ?
C4'_A H4'_A . . 0.999 ?
C5'_A H5'_A . . 1.000 ?
C3_A H3_A . . 1.000 ?
C2_A H2_A . . 1.001 ?
C10_A H10a_A . . 1.001 ?
C10_A H10b_A . . 0.999 ?
C10_A H10c_A . . 0.999 ?
C11_A H11a_A . . 1.001 ?
C11_A H11b_A . . 1.000 ?
C11_A H11c_A . . 0.998 ?
C13_A H13a_A . . 1.001 ?
C13_A H13b_A . . 0.998 ?
C13_A H13c_A . . 1.000 ?
C14_A H14a_A . . 1.000 ?
C14_A H14b_A . . 1.001 ?
C14_A H14c_A . . 1.000 ?
C15_A H15a_A . . 1.001 ?
C15_A H15b_A . . 1.000 ?
C15_A H15c_A . . 0.998 ?
O6_A HO6_A . . 0.98(2) ?
N7_A HN7a_A . . 1.00(3) ?
N7_A HN7b_A . . 1.02(4) ?
C1'_B H1'_B . . 1.000 ?
C2'_B H2'_B . . 0.999 ?
C3'_B H3'_B . . 1.000 ?
C4'_B H4'_B . . 0.999 ?
C5'_B H5'_B . . 1.001 ?
C3_B H3_B . . 1.000 ?
C2_B H2_B . . 1.000 ?
C10_B H10a_B . . 1.000 ?
C10_B H10b_B . . 1.004 ?
C10_B H10c_B . . 1.000 ?
C11_B H11a_B . . 1.002 ?
C11_B H11b_B . . 1.001 ?
C11_B H11c_B . . 1.000 ?
C13_B H13a_B . . 1.000 ?
C13_B H13b_B . . 1.001 ?
C13_B H13c_B . . 1.000 ?
C14_B H14a_B . . 1.000 ?
C14_B H14b_B . . 0.998 ?
C14_B H14c_B . . 1.000 ?
C15_B H15a_B . . 1.001 ?
C15_B H15b_B . . 0.999 ?
C15_B H15c_B . . 1.000 ?
O6_B HO6_B . . 0.99(3) ?
N7_B HN7a_B . . 0.98(2) ?
N7_B HN7b_B . . 1.00(3) ?

loop_
_geom_torsion_atom_site_label_1
_geom_torsion_atom_site_label_2
_geom_torsion_atom_site_label_3
_geom_torsion_atom_site_label_4
_geom_torsion
_geom_torsion_publ_flag
O5_A C1'_A C2'_A C3'_A -12.2(4) yes
C1'_A C2'_A C3'_A C4'_A 42.6(4) yes
C2'_A C3'_A C4'_A C5'_A -18.4(4) yes
C3'_A C4'_A C5'_A O5_A -33.9(4) yes
C4'_A C5'_A O5_A C1'_A 68.8(4) yes
C5'_A O5_A C1'_A C2'_A -43.4(4) yes
O1_A C1'_A C2'_A O2_A -14.7(4) yes
C1'_A C2'_A O2_A C9_A 27.4(4) yes
C2'_A O2_A C9_A O1_A -29.7(4) yes
O2_A C9_A O1_A C1'_A 20.2(4) yes
C9_A O1_A C1'_A C2'_A -3.3(4) yes
O3_A C3'_A C4'_A O4_A -24.5(4) yes
C3'_A C4'_A O4_A C12_A 13.2(4) yes
C4'_A O4_A C12_A O3_A 3.1(4) yes
O4_A C12_A O3_A C3'_A -19.8(4) yes
C12_A O3_A C3'_A C4'_A 27.4(4) yes
O3_A C3'_A C4'_A O4_A -24.5(4) yes
C1'_A O5_A C5'_A C3_A -168.8(4) yes
O4_A C4'_A C5'_A C3_A -35.8(4) yes
O5_A C5'_A C3_A C2_A 57.0(4) yes
O5_A C5'_A C3_A O6_A -180.0(4) yes
C4'_A C5'_A C3_A C2_A 178.2(5) yes
C4'_A C5'_A C3_A O6_A -58.8(4) yes
C5'_A C3_A C2_A C1_A 89.0(4) yes
C5'_A C3_A C2_A N7_A -149.9(5) yes
O6_A C3_A C2_A N7_A 87.3(4) yes
C3_A C2_A C1_A O8_A 118.2(5) yes
C3_A C2_A C1_A O9_A -63.5(4) yes
N7_A C2_A C1_A O8_A -2.9(4) yes
C2_A C1_A O9_A C15_A 177.0(6) yes
O5_B C1'_B C2'_B C3'_B -14.8(4) yes
C1'_B C2'_B C3'_B C4'_B 42.5(4) yes
C2'_B C3'_B C4'_B C5'_B -16.9(4) yes
C3'_B C4'_B C5'_B O5_B -35.1(4) yes
C4'_B C5'_B O5_B C1'_B 66.6(4) yes
C5'_B O5_B C1'_B C2'_B -39.9(4) yes
O1_B C1'_B C2'_B O2_B -16.3(4) yes
C1'_B C2'_B O2_B C9_B 29.8(4) yes
C2'_B O2_B C9_B O1_B -32.2(4) yes
O2_B C9_B O1_B C1'_B 21.5(4) yes
C9_B O1_B C1'_B C2'_B -3.1(4) yes
O3_B C3'_B C4'_B O4_B -22.9(4) yes
C3'_B C4'_B O4_B C12_B 14.9(4) yes
C4'_B O4_B C12_B O3_B -1.0(4) yes
O4_B C12_B O3_B C3'_B -14.6(4) yes
C12_B O3_B C3'_B C4'_B 23.5(4) yes
O3_B C3'_B C4'_B O4_B -22.9(4) yes
C1'_B O5_B C5'_B C3_B -170.2(4) yes
O4_B C4'_B C5'_B C3_B -36.6(4) yes
O5_B C5'_B C3_B C2_B 56.7(4) yes
O5_B C5'_B C3_B O6_B -179.5(4) yes
C4'_B C5'_B C3_B C2_B 178.1(5) yes
C4'_B C5'_B C3_B O6_B -58.1(4) yes
C5'_B C3_B C2_B C1_B 88.4(4) yes
C5'_B C3_B C2_B N7_B -150.8(5) yes
O6_B C3_B C2_B N7_B 86.0(4) yes
C3_B C2_B C1_B O8_B 117.6(5) yes
C3_B C2_B C1_B O9_B -62.6(4) yes
N7_B C2_B C1_B O8_B -3.7(4) yes
C2_B C1_B O9_B C15_B 174.9(6) yes
